data_1552953
loop_
_publ_author_name
'Venkatramaiah, N.'
'Pereira, Carla F.'
'Mendes, Ricardo F.'
'Paz, Filipe A Almeida'
'Tom\'e, Jo\~ao P C'

_publ_section_title
;
 Phosphonate appended porphyrins as versatile chemosensors for selective
 detection of trinitrotoluene.
;
_journal_issue 8
_journal_name_full 'Analytical chemistry'
_journal_page_first 4515
_journal_page_last 4522
_journal_paper_doi 10.1021/acs.analchem.5b00772
_journal_volume 87
_journal_year 2015
_chemical_formula_moiety 'C61 H668 N4 O12 P4, 0.7(H2 O)'
_chemical_formula_sum 'C61 H69.4 N4 O12.7 P4'
_chemical_formula_weight 1185.68
_space_group_crystal_system triclinic
_space_group_IT_number 2
_space_group_name_Hall '-P 1'
_space_group_name_H-M_alt 'P -1'
_symmetry_space_group_name_Hall '-P 1'
_symmetry_space_group_name_H-M 'P -1'
_atom_sites_solution_hydrogens mixed
_audit_creation_date '08 July 2014'
_audit_creation_method 'SHELXL-2014, manual editing plus enCIFer'
_cell_angle_alpha 97.941(4)
_cell_angle_beta 94.830(4)
_cell_angle_gamma 96.958(4)
_cell_formula_units_Z 1
_cell_length_a 6.5913(5)
_cell_length_b 13.2499(10)
_cell_length_c 17.1269(12)
_cell_measurement_reflns_used 8087
_cell_measurement_temperature 180(2)
_cell_measurement_theta_max 27.36
_cell_measurement_theta_min 2.41
_cell_volume 1462.74(19)
_computing_cell_refinement 'SAINT V8.27B (Bruker AXS Inc., 2012)'
_computing_data_collection 'APEX2 2012.4 (Bruker AXS Inc., 2012)'
_computing_data_reduction 'SAINT V8.27B (Bruker AXS Inc., 2012)'
_computing_molecular_graphics 'DIAMOND (Brandenburg, 2009)'
_computing_publication_material 'SHELXTL (Sheldrick, 2014)'
_computing_structure_refinement 'SHELXTL (Sheldrick, 2014)'
_computing_structure_solution 'SHELXTL (Sheldrick, 2014)'
_diffrn_ambient_temperature 180(2)
_diffrn_measured_fraction_theta_full 0.996
_diffrn_measured_fraction_theta_max 0.990
_diffrn_measurement_device_type 'Bruker D8 Kappa APEX II'
_diffrn_measurement_method '\w / \f scans'
_diffrn_radiation_monochromator graphite
_diffrn_radiation_source 'fine-focus sealed tube'
_diffrn_radiation_type MoK\a
_diffrn_radiation_wavelength 0.71073
_diffrn_reflns_av_R_equivalents 0.0448
_diffrn_reflns_av_unetI/netI 0.0620
_diffrn_reflns_Laue_measured_fraction_full 0.996
_diffrn_reflns_Laue_measured_fraction_max 0.990
_diffrn_reflns_limit_h_max 8
_diffrn_reflns_limit_h_min -8
_diffrn_reflns_limit_k_max 16
_diffrn_reflns_limit_k_min -17
_diffrn_reflns_limit_l_max 22
_diffrn_reflns_limit_l_min -22
_diffrn_reflns_number 24636
_diffrn_reflns_point_group_measured_fraction_full 0.996
_diffrn_reflns_point_group_measured_fraction_max 0.990
_diffrn_reflns_theta_full 25.242
_diffrn_reflns_theta_max 27.485
_diffrn_reflns_theta_min 3.523
_diffrn_standards_decay_% 0
_diffrn_standards_interval_count 0
_diffrn_standards_interval_time 0
_diffrn_standards_number 0
_exptl_absorpt_coefficient_mu 0.197
_exptl_absorpt_correction_type multi-scan
_exptl_absorpt_process_details
;
 SADABS (Sheldrick, 1997)
;
_exptl_crystal_colour Red
_exptl_crystal_density_diffrn 1.346
_exptl_crystal_description Plate
_exptl_crystal_F_000 625
_exptl_crystal_size_max 0.120
_exptl_crystal_size_mid 0.110
_exptl_crystal_size_min 0.030
_exptl_transmission_factor_max 0.7372
_exptl_transmission_factor_min 0.7278
_refine_diff_density_max 1.646
_refine_diff_density_min -1.266
_refine_diff_density_rms 0.089
_refine_ls_extinction_method none
_refine_ls_goodness_of_fit_ref 1.060
_refine_ls_hydrogen_treatment mixed
_refine_ls_matrix_type full
_refine_ls_number_parameters 403
_refine_ls_number_reflns 6667
_refine_ls_number_restraints 17
_refine_ls_restrained_S_all 1.070
_refine_ls_R_factor_all 0.1274
_refine_ls_R_factor_gt 0.0800
_refine_ls_shift/su_max 0.000
_refine_ls_shift/su_mean 0.000
_refine_ls_structure_factor_coef Fsqd
_refine_ls_weighting_details 'w=1/[\s^2^(Fo^2^)+(0.1403P)^2^+1.3909P] where P=(Fo^2^+2Fc^2^)/3'
_refine_ls_weighting_scheme calc
_refine_ls_wR_factor_gt 0.2263
_refine_ls_wR_factor_ref 0.2590
_reflns_Friedel_coverage 0.000
_reflns_number_gt 4209
_reflns_number_total 6667
_reflns_threshold_expression 'I > 2\s(I)'
_cod_data_source_file ac5b00772_si_001.cif
_cod_data_source_block H2TPPE
_cod_depositor_comments
;
The following automatic conversions were performed:

'_space_group_crystal_system' value 'Triclinic' changed to
'triclinic' according to the built-in table from CIF Core dictionary
named 'cif_core.dic' version 2.4.1 from 2010-06-29.

'_exptl_absorpt_correction_type' value 'Multi-scan' changed to
'multi-scan' according to the built-in table from CIF Core dictionary
named 'cif_core.dic' version 2.4.1 from 2010-06-29.

Automatic conversion script
Id: cif_fix_values 5376 2017-05-30 11:51:03Z andrius 
;
_cod_original_formula_sum 'C61 H69.40 N4 O12.70 P4'
_cod_database_code 1552953
_shelx_space_group_comment
;
The symmetry employed for this shelxl refinement is uniquely defined
by the following loop, which should always be used as a source of
symmetry information in preference to the above space-group names.
They are only intended as comments.
;
_shelx_estimated_absorpt_t_min 0.977
_shelx_estimated_absorpt_t_max 0.994
_shelxl_version_number 2014-3

loop_
_space_group_symop_operation_xyz
'x, y, z'
'-x, -y, -z'

loop_
_atom_site_label
_atom_site_type_symbol
_atom_site_fract_x
_atom_site_fract_y
_atom_site_fract_z
_atom_site_U_iso_or_equiv
_atom_site_adp_type
_atom_site_occupancy
_atom_site_site_symmetry_order
_atom_site_calc_flag
_atom_site_refinement_flags_posn
_atom_site_refinement_flags_adp
_atom_site_refinement_flags_occupancy
_atom_site_disorder_assembly
_atom_site_disorder_group
C1 C 0.4340(5) 0.0630(3) 0.81069(19) 0.0263(7) Uani 1 1 d . . . . .
C2 C 0.3034(5) 0.0990(3) 0.86613(19) 0.0267(7) Uani 1 1 d . . . . .
C3 C 0.1469(6) 0.1626(3) 0.8494(2) 0.0328(8) Uani 1 1 d . . . . .
H3 H 0.112(7) 0.183(3) 0.800(3) 0.049 Uiso 1 1 d . U . . .
C4 C 0.0620(6) 0.1851(3) 0.9176(2) 0.0320(8) Uani 1 1 d . . . . .
H4 H -0.038(7) 0.232(3) 0.929(3) 0.048 Uiso 1 1 d . U . . .
C5 C 0.1673(5) 0.1355(3) 0.97592(19) 0.0247(7) Uani 1 1 d . . . . .
C6 C 0.1220(5) 0.1435(3) 1.05525(19) 0.0241(7) Uani 1 1 d . . . . .
C7 C 0.2055(5) 0.0916(3) 1.11300(19) 0.0250(7) Uani 1 1 d . . . . .
C8 C 0.1695(6) 0.1011(3) 1.1949(2) 0.0305(8) Uani 1 1 d . . . . .
H8 H 0.065(7) 0.146(3) 1.215(3) 0.046 Uiso 1 1 d . U . . .
C9 C 0.2907(6) 0.0436(3) 1.2316(2) 0.0301(8) Uani 1 1 d . . . . .
H9 H 0.298(7) 0.041(3) 1.281(3) 0.045 Uiso 1 1 d . U . . .
C10 C 0.4091(5) -0.0043(3) 1.17513(18) 0.0251(7) Uani 1 1 d . . . . .
C11 C 0.4031(5) 0.0903(3) 0.72851(19) 0.0271(7) Uani 1 1 d . . . . .
C12 C 0.2193(6) 0.0563(3) 0.6802(2) 0.0319(8) Uani 1 1 d . . . . .
H12 H 0.103(7) 0.013(3) 0.697(3) 0.048 Uiso 1 1 d . U . . .
C13 C 0.1930(6) 0.0830(3) 0.6052(2) 0.0326(8) Uani 1 1 d . . . . .
H13 H 0.067(7) 0.058(4) 0.576(3) 0.049 Uiso 1 1 d . U . . .
C14 C 0.3467(6) 0.1439(3) 0.5765(2) 0.0328(8) Uani 1 1 d . . . . .
C15 C 0.5309(6) 0.1779(3) 0.6243(2) 0.0397(10) Uani 1 1 d . . . . .
H15 H 0.642(8) 0.221(4) 0.606(3) 0.060 Uiso 1 1 d . U . . .
C16 C 0.5579(6) 0.1511(3) 0.7000(2) 0.0370(9) Uani 1 1 d . . . . .
H16 H 0.678(8) 0.170(4) 0.733(3) 0.056 Uiso 1 1 d . U . . .
C17 C -0.0139(5) 0.2213(3) 1.08244(19) 0.0259(7) Uani 1 1 d . . . . .
C18 C -0.2043(5) 0.1922(3) 1.1088(2) 0.0304(8) Uani 1 1 d . . . . .
H18 H -0.245(7) 0.117(4) 1.108(3) 0.046 Uiso 1 1 d . U . . .
C19 C -0.3193(6) 0.2657(3) 1.1402(2) 0.0340(8) Uani 1 1 d . . . . .
H19 H -0.454(7) 0.244(3) 1.164(3) 0.051 Uiso 1 1 d . U . . .
C20 C -0.2463(6) 0.3699(3) 1.1462(2) 0.0323(8) Uani 1 1 d . . . . .
C21 C -0.0610(6) 0.3984(3) 1.1173(2) 0.0362(9) Uani 1 1 d . . . . .
H21 H -0.015(7) 0.467(4) 1.114(3) 0.054 Uiso 1 1 d . U . . .
C22 C 0.0541(6) 0.3249(3) 1.0857(2) 0.0336(8) Uani 1 1 d . . . . .
H22 H 0.179(7) 0.338(3) 1.062(3) 0.050 Uiso 1 1 d . U . . .
C23 C 0.6601(8) 0.1749(5) 0.4268(3) 0.0557(13) Uani 1 1 d D . . . .
H23X H 0.596(10) 0.108(5) 0.426(4) 0.084 Uiso 1 1 d . U . . .
H23Y H 0.770(10) 0.164(5) 0.468(4) 0.084 Uiso 1 1 d . U . . .
C24 C 0.7315(9) 0.2184(5) 0.3580(3) 0.0660(15) Uani 1 1 d D . . . .
H24A H 0.6152 0.2146 0.3176 0.099 Uiso 1 1 calc R U . . .
H24B H 0.8358 0.1793 0.3360 0.099 Uiso 1 1 calc R U . . .
H24C H 0.7910 0.2904 0.3746 0.099 Uiso 1 1 calc R U . . .
C29 C -0.6767(10) 0.4588(5) 1.2833(4) 0.0834(19) Uani 1 1 d D . . . .
H29A H -0.5952 0.5070 1.3273 0.100 Uiso 1 1 calc R U . . .
H29B H -0.7593 0.4989 1.2512 0.100 Uiso 1 1 calc R U . . .
C30 C -0.8109(11) 0.3839(6) 1.3149(4) 0.097(2) Uani 1 1 d D . . . .
H30A H -0.8889 0.3353 1.2712 0.145 Uiso 1 1 calc R U . . .
H30B H -0.9062 0.4189 1.3464 0.145 Uiso 1 1 calc R U . . .
H30C H -0.7288 0.3465 1.3485 0.145 Uiso 1 1 calc R U . . .
C31A C 0.2351(10) 0.3620(5) 0.5519(4) 0.1230(14) Uiso 0.5 1 d . U P A 1
H31A H 0.3803 0.3880 0.5475 0.148 Uiso 0.5 1 calc R U P A 1
H31B H 0.2273 0.3409 0.6049 0.148 Uiso 0.5 1 calc R U P A 1
C32 C 0.111(3) 0.4453(9) 0.5454(11) 0.1230(14) Uiso 0.5 1 d D U P A 1
H32A H 0.1116 0.4643 0.4921 0.185 Uiso 0.5 1 calc R U P A 1
H32B H 0.1676 0.5051 0.5847 0.185 Uiso 0.5 1 calc R U P A 1
H32C H -0.0310 0.4223 0.5549 0.185 Uiso 0.5 1 calc R U P A 1
C31B C 0.2351(10) 0.3620(5) 0.5519(4) 0.1230(14) Uiso 1 1 d . U . B 2
H31C H 0.2728 0.4247 0.5280 0.148 Uiso 1 1 calc R U . B 2
H31D H 0.3518 0.3511 0.5887 0.148 Uiso 1 1 calc R U . B 2
C33 C 0.022(3) 0.3678(13) 0.5966(9) 0.1230(14) Uiso 0.5 1 d D U P B 2
H33A H -0.0599 0.4153 0.5734 0.185 Uiso 0.5 1 calc R U P B 2
H33B H 0.0582 0.3924 0.6533 0.185 Uiso 0.5 1 calc R U P B 2
H33C H -0.0577 0.2992 0.5894 0.185 Uiso 0.5 1 calc R U P B 2
N1 N 0.3127(4) 0.0825(2) 0.94372(15) 0.0237(6) Uani 1 1 d . . . . .
N2 N 0.3498(4) 0.0257(2) 1.10392(16) 0.0243(6) Uani 1 1 d . . . . .
H1X H 0.393(6) 0.008(3) 1.060(3) 0.036 Uiso 1 1 d . U . . .
O1 O 0.5124(4) 0.2368(2) 0.46171(15) 0.0433(7) Uani 1 1 d D . . . .
O2 O 0.1936(5) 0.1015(3) 0.42051(15) 0.0507(8) Uani 1 1 d . . . . .
O3 O 0.1717(5) 0.2745(3) 0.49301(17) 0.0558(9) Uani 1 1 d D . . . .
O4 O -0.5101(5) 0.5063(2) 1.1251(2) 0.0541(8) Uani 1 1 d D . . . .
O5 O -0.5406(6) 0.4073(3) 1.23451(19) 0.0614(10) Uani 1 1 d D . . . .
O6 O -0.2370(6) 0.5512(3) 1.2423(3) 0.0958(15) Uani 1 1 d . U . . .
P1 P 0.30106(16) 0.18267(8) 0.48095(5) 0.0361(3) Uani 1 1 d . . . . .
P2 P -0.37669(18) 0.46841(9) 1.19266(7) 0.0459(3) Uani 1 1 d . . . . .
O1W O -0.015(2) 0.2941(10) 0.6928(8) 0.094(4) Uani 0.35 1 d . . P . .
C34 C -0.4577(14) 0.5948(6) 1.0886(6) 0.1230(14) Uiso 1 1 d D U . . .
H34A H -0.3383 0.6382 1.1206 0.148 Uiso 1 1 calc R U . . .
H34B H -0.4151 0.5724 1.0355 0.148 Uiso 1 1 calc R U . . .
C35 C -0.6183(14) 0.6550(6) 1.0799(5) 0.1230(14) Uiso 1 1 d D U . . .
H35A H -0.7252 0.6182 1.0392 0.185 Uiso 1 1 calc R U . . .
H35B H -0.5643 0.7205 1.0641 0.185 Uiso 1 1 calc R U . . .
H35C H -0.6770 0.6681 1.1305 0.185 Uiso 1 1 calc R U . . .

loop_
_atom_site_aniso_label
_atom_site_aniso_U_11
_atom_site_aniso_U_22
_atom_site_aniso_U_33
_atom_site_aniso_U_23
_atom_site_aniso_U_13
_atom_site_aniso_U_12
C1 0.0287(18) 0.0289(18) 0.0224(16) 0.0055(13) 0.0066(14) 0.0037(14)
C2 0.0309(18) 0.0285(18) 0.0218(16) 0.0056(13) 0.0036(14) 0.0061(14)
C3 0.037(2) 0.039(2) 0.0245(17) 0.0071(15) 0.0021(15) 0.0122(17)
C4 0.033(2) 0.037(2) 0.0287(18) 0.0066(15) 0.0052(15) 0.0135(16)
C5 0.0250(17) 0.0245(17) 0.0245(16) 0.0015(13) 0.0047(13) 0.0044(13)
C6 0.0223(16) 0.0255(17) 0.0248(16) 0.0017(13) 0.0044(13) 0.0051(13)
C7 0.0254(17) 0.0260(17) 0.0243(16) 0.0031(13) 0.0082(13) 0.0032(14)
C8 0.0295(19) 0.040(2) 0.0239(17) 0.0047(15) 0.0086(14) 0.0091(16)
C9 0.0337(19) 0.040(2) 0.0186(16) 0.0061(14) 0.0083(15) 0.0075(16)
C10 0.0262(17) 0.0302(18) 0.0196(15) 0.0048(13) 0.0032(13) 0.0047(14)
C11 0.0305(18) 0.0318(18) 0.0207(15) 0.0056(13) 0.0050(14) 0.0079(15)
C12 0.032(2) 0.039(2) 0.0250(17) 0.0055(15) 0.0060(15) 0.0062(16)
C13 0.032(2) 0.041(2) 0.0233(17) 0.0034(15) -0.0005(15) 0.0038(16)
C14 0.039(2) 0.039(2) 0.0217(16) 0.0068(14) 0.0045(15) 0.0079(17)
C15 0.035(2) 0.055(3) 0.0290(19) 0.0155(17) 0.0015(16) -0.0028(19)
C16 0.035(2) 0.049(2) 0.0268(18) 0.0123(16) -0.0002(16) -0.0001(18)
C17 0.0277(17) 0.0290(18) 0.0221(15) 0.0043(13) 0.0044(13) 0.0061(14)
C18 0.0260(18) 0.0283(19) 0.0373(19) 0.0030(15) 0.0071(15) 0.0042(14)
C19 0.0270(19) 0.035(2) 0.039(2) 0.0015(16) 0.0078(16) 0.0050(15)
C20 0.035(2) 0.036(2) 0.0281(18) -0.0001(15) 0.0036(15) 0.0160(16)
C21 0.043(2) 0.0264(19) 0.040(2) 0.0055(16) 0.0075(17) 0.0054(17)
C22 0.032(2) 0.035(2) 0.036(2) 0.0079(16) 0.0103(16) 0.0071(16)
C23 0.046(3) 0.075(4) 0.058(3) 0.029(3) 0.019(2) 0.023(3)
C24 0.063(3) 0.084(4) 0.053(3) 0.014(3) 0.027(3) 0.001(3)
C29 0.077(4) 0.089(5) 0.082(4) -0.016(3) 0.033(3) 0.019(3)
C30 0.103(5) 0.124(6) 0.079(4) 0.026(4) 0.054(4) 0.038(5)
N1 0.0271(15) 0.0256(14) 0.0197(13) 0.0053(11) 0.0047(11) 0.0055(11)
N2 0.0255(15) 0.0294(15) 0.0197(13) 0.0049(11) 0.0072(11) 0.0064(12)
O1 0.0482(17) 0.0515(18) 0.0328(14) 0.0146(12) 0.0079(13) 0.0048(14)
O2 0.0570(19) 0.067(2) 0.0250(13) 0.0081(13) 0.0005(13) -0.0029(16)
O3 0.069(2) 0.069(2) 0.0369(16) 0.0116(15) 0.0066(15) 0.0323(18)
O4 0.058(2) 0.0358(16) 0.078(2) 0.0228(15) 0.0170(17) 0.0199(14)
O5 0.080(2) 0.065(2) 0.0518(19) 0.0117(16) 0.0331(18) 0.0362(19)
O6 0.069(2) 0.081(3) 0.116(3) -0.058(2) -0.008(2) 0.022(2)
P1 0.0417(6) 0.0474(6) 0.0213(5) 0.0092(4) 0.0037(4) 0.0091(5)
P2 0.0443(7) 0.0392(6) 0.0522(7) -0.0102(5) 0.0054(5) 0.0165(5)
O1W 0.093(9) 0.078(8) 0.096(9) 0.013(7) -0.014(7) -0.025(7)

loop_
_atom_type_symbol
_atom_type_description
_atom_type_scat_dispersion_real
_atom_type_scat_dispersion_imag
_atom_type_scat_source
C C 0.0033 0.0016 'International Tables Vol C Tables 4.2.6.8 and 6.1.1.4'
H H 0.0000 0.0000 'International Tables Vol C Tables 4.2.6.8 and 6.1.1.4'
N N 0.0061 0.0033 'International Tables Vol C Tables 4.2.6.8 and 6.1.1.4'
O O 0.0106 0.0060 'International Tables Vol C Tables 4.2.6.8 and 6.1.1.4'
P P 0.1023 0.0942 'International Tables Vol C Tables 4.2.6.8 and 6.1.1.4'

loop_
_geom_angle_atom_site_label_1
_geom_angle_atom_site_label_2
_geom_angle_atom_site_label_3
_geom_angle
_geom_angle_site_symmetry_1
_geom_angle_site_symmetry_3
C10 C1 C2 126.0(3) 2_657 .
C10 C1 C11 116.5(3) 2_657 .
C2 C1 C11 117.5(3) . .
N1 C2 C1 125.1(3) . .
N1 C2 C3 110.9(3) . .
C1 C2 C3 124.0(3) . .
C4 C3 C2 106.5(3) . .
C4 C3 H3 128(3) . .
C2 C3 H3 126(3) . .
C3 C4 C5 106.6(3) . .
C3 C4 H4 128(3) . .
C5 C4 H4 125(3) . .
N1 C5 C6 126.1(3) . .
N1 C5 C4 111.1(3) . .
C6 C5 C4 122.8(3) . .
C7 C6 C5 125.9(3) . .
C7 C6 C17 116.4(3) . .
C5 C6 C17 117.4(3) . .
N2 C7 C6 126.6(3) . .
N2 C7 C8 105.9(3) . .
C6 C7 C8 127.4(3) . .
C9 C8 C7 108.7(3) . .
C9 C8 H8 132(2) . .
C7 C8 H8 120(2) . .
C8 C9 C10 108.6(3) . .
C8 C9 H9 124(3) . .
C10 C9 H9 127(3) . .
N2 C10 C1 126.0(3) . 2_657
N2 C10 C9 106.3(3) . .
C1 C10 C9 127.5(3) 2_657 .
C16 C11 C12 119.0(3) . .
C16 C11 C1 119.9(3) . .
C12 C11 C1 121.1(3) . .
C13 C12 C11 120.3(3) . .
C13 C12 H12 117(3) . .
C11 C12 H12 123(3) . .
C12 C13 C14 121.0(4) . .
C12 C13 H13 117(3) . .
C14 C13 H13 122(3) . .
C13 C14 C15 119.1(3) . .
C13 C14 P1 119.5(3) . .
C15 C14 P1 121.3(3) . .
C16 C15 C14 120.1(4) . .
C16 C15 H15 119(3) . .
C14 C15 H15 121(3) . .
C11 C16 C15 120.6(4) . .
C11 C16 H16 116(3) . .
C15 C16 H16 123(3) . .
C22 C17 C18 118.7(3) . .
C22 C17 C6 119.6(3) . .
C18 C17 C6 121.6(3) . .
C19 C18 C17 120.6(3) . .
C19 C18 H18 123(3) . .
C17 C18 H18 116(3) . .
C18 C19 C20 120.3(3) . .
C18 C19 H19 120(3) . .
C20 C19 H19 119(3) . .
C21 C20 C19 118.9(3) . .
C21 C20 P2 118.4(3) . .
C19 C20 P2 122.7(3) . .
C22 C21 C20 120.8(4) . .
C22 C21 H21 118(3) . .
C20 C21 H21 121(3) . .
C17 C22 C21 120.6(3) . .
C17 C22 H22 113(3) . .
C21 C22 H22 126(3) . .
O1 C23 C24 109.1(4) . .
O1 C23 H23X 102(4) . .
C24 C23 H23X 126(4) . .
O1 C23 H23Y 111(3) . .
C24 C23 H23Y 116(3) . .
H23X C23 H23Y 90(5) . .
C23 C24 H24A 109.5 . .
C23 C24 H24B 109.5 . .
H24A C24 H24B 109.5 . .
C23 C24 H24C 109.5 . .
H24A C24 H24C 109.5 . .
H24B C24 H24C 109.5 . .
C30 C29 O5 109.7(5) . .
C30 C29 H29A 109.7 . .
O5 C29 H29A 109.7 . .
C30 C29 H29B 109.7 . .
O5 C29 H29B 109.7 . .
H29A C29 H29B 108.2 . .
C29 C30 H30A 109.5 . .
C29 C30 H30B 109.5 . .
H30A C30 H30B 109.5 . .
C29 C30 H30C 109.5 . .
H30A C30 H30C 109.5 . .
H30B C30 H30C 109.5 . .
O3 C31A C32 113.2(8) . .
O3 C31A H31A 108.9 . .
C32 C31A H31A 108.9 . .
O3 C31A H31B 108.9 . .
C32 C31A H31B 108.9 . .
H31A C31A H31B 107.7 . .
C31A C32 H32A 109.5 . .
C31A C32 H32B 109.5 . .
H32A C32 H32B 109.5 . .
C31A C32 H32C 109.5 . .
H32A C32 H32C 109.5 . .
H32B C32 H32C 109.5 . .
H33A C33 H33B 109.5 . .
H33A C33 H33C 109.5 . .
H33B C33 H33C 109.5 . .
C5 N1 C2 104.9(3) . .
C7 N2 C10 110.6(3) . .
C7 N2 H1X 123(3) . .
C10 N2 H1X 127(3) . .
C23 O1 P1 119.8(3) . .
C31A O3 P1 122.0(4) . .
C34 O4 P2 126.6(5) . .
C29 O5 P2 121.5(4) . .
O2 P1 O3 110.05(19) . .
O2 P1 O1 116.49(16) . .
O3 P1 O1 102.38(18) . .
O2 P1 C14 114.12(18) . .
O3 P1 C14 106.29(17) . .
O1 P1 C14 106.43(17) . .
O6 P2 O5 117.0(3) . .
O6 P2 O4 113.5(3) . .
O5 P2 O4 102.7(2) . .
O6 P2 C20 112.9(2) . .
O5 P2 C20 102.77(18) . .
O4 P2 C20 106.85(18) . .
C35 C34 O4 114.1(7) . .
C35 C34 H34A 108.7 . .
O4 C34 H34A 108.7 . .
C35 C34 H34B 108.7 . .
O4 C34 H34B 108.7 . .
H34A C34 H34B 107.6 . .
C34 C35 H35A 109.5 . .
C34 C35 H35B 109.5 . .
H35A C35 H35B 109.5 . .
C34 C35 H35C 109.5 . .
H35A C35 H35C 109.5 . .
H35B C35 H35C 109.5 . .

loop_
_geom_bond_atom_site_label_1
_geom_bond_atom_site_label_2
_geom_bond_distance
_geom_bond_site_symmetry_2
C1 C10 1.392(5) 2_657
C1 C2 1.408(5) .
C1 C11 1.505(4) .
C2 N1 1.374(4) .
C2 C3 1.443(5) .
C3 C4 1.348(5) .
C3 H3 0.94(5) .
C4 C5 1.445(5) .
C4 H4 0.98(5) .
C5 N1 1.364(4) .
C5 C6 1.408(4) .
C6 C7 1.394(5) .
C6 C17 1.497(5) .
C7 N2 1.371(4) .
C7 C8 1.433(4) .
C8 C9 1.345(5) .
C8 H8 1.02(5) .
C9 C10 1.423(5) .
C9 H9 0.84(5) .
C10 N2 1.375(4) .
C10 C1 1.392(5) 2_657
C11 C16 1.386(5) .
C11 C12 1.396(5) .
C12 C13 1.383(5) .
C12 H12 0.99(5) .
C13 C14 1.384(5) .
C13 H13 0.93(5) .
C14 C15 1.395(6) .
C14 P1 1.794(4) .
C15 C16 1.394(5) .
C15 H15 0.97(5) .
C16 H16 0.92(5) .
C17 C22 1.383(5) .
C17 C18 1.398(5) .
C18 C19 1.384(5) .
C18 H18 1.00(4) .
C19 C20 1.393(5) .
C19 H19 1.03(5) .
C20 C21 1.386(5) .
C20 P2 1.783(4) .
C21 C22 1.385(5) .
C21 H21 0.93(5) .
C22 H22 0.96(5) .
C23 O1 1.460(5) .
C23 C24 1.469(6) .
C23 H23X 0.93(7) .
C23 H23Y 1.01(7) .
C24 H24A 0.9800 .
C24 H24B 0.9800 .
C24 H24C 0.9800 .
C29 C30 1.441(8) .
C29 O5 1.444(6) .
C29 H29A 0.9900 .
C29 H29B 0.9900 .
C30 H30A 0.9800 .
C30 H30B 0.9800 .
C30 H30C 0.9800 .
C31A O3 1.423(7) .
C31A C32 1.464(14) .
C31A H31A 0.9900 .
C31A H31B 0.9900 .
C32 H32A 0.9800 .
C32 H32B 0.9800 .
C32 H32C 0.9800 .
C33 H33A 0.9800 .
C33 H33B 0.9800 .
C33 H33C 0.9800 .
N2 H1X 0.84(4) .
O1 P1 1.570(3) .
O2 P1 1.454(3) .
O3 P1 1.569(3) .
O4 C34 1.425(8) .
O4 P2 1.568(4) .
O5 P2 1.554(4) .
O6 P2 1.463(4) .
C34 C35 1.410(8) .
C34 H34A 0.9900 .
C34 H34B 0.9900 .
C35 H35A 0.9800 .
C35 H35B 0.9800 .
C35 H35C 0.9800 .

loop_
_geom_torsion_atom_site_label_1
_geom_torsion_atom_site_label_2
_geom_torsion_atom_site_label_3
_geom_torsion_atom_site_label_4
_geom_torsion
_geom_torsion_site_symmetry_1
_geom_torsion_site_symmetry_4
C10 C1 C2 N1 0.8(6) 2_657 .
C11 C1 C2 N1 -178.9(3) . .
C10 C1 C2 C3 177.8(3) 2_657 .
C11 C1 C2 C3 -1.9(5) . .
N1 C2 C3 C4 0.3(4) . .
C1 C2 C3 C4 -177.1(3) . .
C2 C3 C4 C5 0.2(4) . .
C3 C4 C5 N1 -0.7(4) . .
C3 C4 C5 C6 178.9(3) . .
N1 C5 C6 C7 -5.8(6) . .
C4 C5 C6 C7 174.7(3) . .
N1 C5 C6 C17 168.5(3) . .
C4 C5 C6 C17 -11.0(5) . .
C5 C6 C7 N2 1.7(6) . .
C17 C6 C7 N2 -172.6(3) . .
C5 C6 C7 C8 177.1(3) . .
C17 C6 C7 C8 2.8(5) . .
N2 C7 C8 C9 0.7(4) . .
C6 C7 C8 C9 -175.5(3) . .
C7 C8 C9 C10 0.3(4) . .
C8 C9 C10 N2 -1.1(4) . .
C8 C9 C10 C1 174.0(3) . 2_657
C10 C1 C11 C16 -63.1(5) 2_657 .
C2 C1 C11 C16 116.6(4) . .
C10 C1 C11 C12 117.6(4) 2_657 .
C2 C1 C11 C12 -62.6(5) . .
C16 C11 C12 C13 0.1(6) . .
C1 C11 C12 C13 179.4(3) . .
C11 C12 C13 C14 -0.3(6) . .
C12 C13 C14 C15 0.4(6) . .
C12 C13 C14 P1 -176.5(3) . .
C13 C14 C15 C16 -0.4(6) . .
P1 C14 C15 C16 176.5(3) . .
C12 C11 C16 C15 -0.1(6) . .
C1 C11 C16 C15 -179.4(4) . .
C14 C15 C16 C11 0.2(7) . .
C7 C6 C17 C22 109.3(4) . .
C5 C6 C17 C22 -65.6(4) . .
C7 C6 C17 C18 -67.3(4) . .
C5 C6 C17 C18 117.9(4) . .
C22 C17 C18 C19 -2.3(5) . .
C6 C17 C18 C19 174.3(3) . .
C17 C18 C19 C20 -0.2(6) . .
C18 C19 C20 C21 2.5(6) . .
C18 C19 C20 P2 -175.2(3) . .
C19 C20 C21 C22 -2.4(6) . .
P2 C20 C21 C22 175.4(3) . .
C18 C17 C22 C21 2.4(6) . .
C6 C17 C22 C21 -174.2(3) . .
C20 C21 C22 C17 -0.1(6) . .
C6 C5 N1 C2 -178.7(3) . .
C4 C5 N1 C2 0.9(4) . .
C1 C2 N1 C5 176.6(3) . .
C3 C2 N1 C5 -0.7(4) . .
C6 C7 N2 C10 174.8(3) . .
C8 C7 N2 C10 -1.4(4) . .
C1 C10 N2 C7 -173.6(3) 2_657 .
C9 C10 N2 C7 1.6(4) . .
C24 C23 O1 P1 130.9(4) . .
C32 C31A O3 P1 171.2(9) . .
C30 C29 O5 P2 -179.6(5) . .
C31A O3 P1 O2 176.4(4) . .
C31A O3 P1 O1 -59.1(4) . .
C31A O3 P1 C14 52.3(4) . .
C23 O1 P1 O2 -44.3(4) . .
C23 O1 P1 O3 -164.4(3) . .
C23 O1 P1 C14 84.3(3) . .
C13 C14 P1 O2 -42.4(4) . .
C15 C14 P1 O2 140.7(4) . .
C13 C14 P1 O3 79.1(4) . .
C15 C14 P1 O3 -97.8(4) . .
C13 C14 P1 O1 -172.3(3) . .
C15 C14 P1 O1 10.8(4) . .
C29 O5 P2 O6 52.9(5) . .
C29 O5 P2 O4 -72.1(5) . .
C29 O5 P2 C20 177.1(4) . .
C34 O4 P2 O6 26.7(6) . .
C34 O4 P2 O5 153.9(5) . .
C34 O4 P2 C20 -98.3(5) . .
C21 C20 P2 O6 -39.4(4) . .
C19 C20 P2 O6 138.3(4) . .
C21 C20 P2 O5 -166.3(3) . .
C19 C20 P2 O5 11.4(4) . .
C21 C20 P2 O4 85.9(3) . .
C19 C20 P2 O4 -96.4(4) . .
P2 O4 C34 C35 -134.5(7) . .
